data_7034905
loop_
_publ_author_name
'Williams, Owen M.'
'Cowley, Alan H.'
'Rose, Michael J.'

_publ_section_title
;
 Structural and electronic characterization of multi-electron reduced
 naphthalene (BIAN) cobaloximes.
;
_journal_issue 29
_journal_name_full 'Dalton transactions (Cambridge, England : 2003)'
_journal_page_first 13017
_journal_page_last 13029
_journal_paper_doi 10.1039/c5dt00924c
_journal_volume 44
_journal_year 2015
_chemical_formula_sum 'C72 H76 B2 Co F4 K2 N6 O17'
_chemical_formula_weight 1532.13
_chemical_name_systematic
;
 ?
;
_space_group_crystal_system monoclinic
_space_group_IT_number 14
_space_group_name_Hall '-P 2yn'
_space_group_name_H-M_alt 'P 1 21/n 1'
_symmetry_space_group_name_Hall '-P 2yn'
_symmetry_space_group_name_H-M 'P 1 21/n 1'
_atom_sites_solution_hydrogens geom
_audit_creation_method SHELXL-2013
_audit_update_record
;
2015-03-05 deposited with the CCDC.
2015-04-02 downloaded from the CCDC.
;
_cell_angle_alpha 90
_cell_angle_beta 95.249(7)
_cell_angle_gamma 90
_cell_formula_units_Z 4
_cell_length_a 15.568(6)
_cell_length_b 20.730(8)
_cell_length_c 22.817(9)
_cell_measurement_temperature 150(2)
_cell_volume 7333(5)
_computing_structure_refinement 'SHELXL-2013 (Sheldrick, 2013)'
_diffrn_ambient_temperature 150(2)
_diffrn_measured_fraction_theta_full 1.000
_diffrn_measured_fraction_theta_max 0.971
_diffrn_radiation_type CuK\a
_diffrn_radiation_wavelength 1.54184
_diffrn_reflns_av_R_equivalents 0.0261
_diffrn_reflns_av_unetI/netI 0.0281
_diffrn_reflns_laue_measured_fraction_full 1.000
_diffrn_reflns_laue_measured_fraction_max 0.971
_diffrn_reflns_limit_h_max 19
_diffrn_reflns_limit_h_min -17
_diffrn_reflns_limit_k_max 25
_diffrn_reflns_limit_k_min -25
_diffrn_reflns_limit_l_max 18
_diffrn_reflns_limit_l_min -28
_diffrn_reflns_number 41979
_diffrn_reflns_point_group_measured_fraction_full 1.000
_diffrn_reflns_point_group_measured_fraction_max 0.971
_diffrn_reflns_theta_full 67.684
_diffrn_reflns_theta_max 73.804
_diffrn_reflns_theta_min 3.301
_exptl_absorpt_coefficient_mu 3.546
_exptl_absorpt_correction_T_max 1.082346
_exptl_absorpt_correction_T_min 0.848342
_exptl_absorpt_correction_type multi-scan
_exptl_absorpt_process_details
;
CrysAlisPro. Agilent Technologies (2013). Agilent Technologies UK

Ltd., Oxford, UK, SuperNova CCD System, CrysAlicPro Software 

System, 1.171.37.31.
;
_exptl_crystal_colour Dark-Blue
_exptl_crystal_density_diffrn 1.388
_exptl_crystal_description Shard
_exptl_crystal_F_000 3188
_exptl_crystal_size_max 0.435
_exptl_crystal_size_mid 0.374
_exptl_crystal_size_min 0.275
_refine_diff_density_max 0.737
_refine_diff_density_min -0.781
_refine_diff_density_rms 0.057
_refine_ls_extinction_method none
_refine_ls_goodness_of_fit_ref 1.045
_refine_ls_hydrogen_treatment constr
_refine_ls_matrix_type full
_refine_ls_number_parameters 941
_refine_ls_number_reflns 14423
_refine_ls_number_restraints 6
_refine_ls_restrained_S_all 1.051
_refine_ls_R_factor_all 0.0650
_refine_ls_R_factor_gt 0.0533
_refine_ls_shift/su_max 0.001
_refine_ls_shift/su_mean 0.000
_refine_ls_structure_factor_coef Fsqd
_refine_ls_weighting_details 'w=1/[\s^2^(Fo^2^)+(0.0803P)^2^+4.7047P] where P=(Fo^2^+2Fc^2^)/3'
_refine_ls_weighting_scheme calc
_refine_ls_wR_factor_gt 0.1422
_refine_ls_wR_factor_ref 0.1519
_reflns_Friedel_coverage 0.000
_reflns_number_gt 11965
_reflns_number_total 14423
_reflns_threshold_expression 'I > 2\s(I)'
_cod_data_source_file c5dt00924c2.cif
_cod_data_source_block Co(aqdBF2)2(K-Dibenzocrown)2
_cod_depositor_comments
;
The following automatic conversions were performed:

'_exptl_absorpt_correction_type' value 'Multi-scan' changed to
'multi-scan' according to
/usr/data/users/saulius/crontab/automatic-downloads/rss-feeds/RSC/lib/dictionaries/cif_core.dic
dictionary named 'cif_core.dic' version 2.4.2 from 2011-04-26.

Automatic conversion script
Id: cif_fix_values 3271 2015-04-21 07:52:19Z andrius 

 Adding full bibliography for 7034902--7034906.cif.
;
_cod_database_code 7034905
_shelx_space_group_comment
;
The symmetry employed for this shelxl refinement is uniquely defined
by the following loop, which should always be used as a source of
symmetry information in preference to the above space-group names.
They are only intended as comments.
;
_shelxl_version_number 2013-4

loop_
_space_group_symop_operation_xyz
'x, y, z'
'-x+1/2, y+1/2, -z+1/2'
'-x, -y, -z'
'x-1/2, -y-1/2, z-1/2'

loop_
_atom_site_label
_atom_site_type_symbol
_atom_site_fract_x
_atom_site_fract_y
_atom_site_fract_z
_atom_site_U_iso_or_equiv
_atom_site_adp_type
_atom_site_occupancy
_atom_site_site_symmetry_order
_atom_site_calc_flag
_atom_site_refinement_flags_posn
_atom_site_refinement_flags_adp
C1 C 0.92804(16) 0.57510(13) 0.74319(11) 0.0356(5) Uani 1 1 d . .
C2 C 0.85518(17) 0.53379(13) 0.72324(11) 0.0370(5) Uani 1 1 d . .
C3 C 0.87122(18) 0.50614(14) 0.66607(11) 0.0409(6) Uani 1 1 d . .
C4 C 0.8251(2) 0.46831(15) 0.62402(13) 0.0500(7) Uani 1 1 d . .
H4 H 0.7693 0.4548 0.6289 0.060 Uiso 1 1 calc R U
C5 C 0.8666(3) 0.45077(18) 0.57273(14) 0.0604(9) Uani 1 1 d . .
H5 H 0.8359 0.4259 0.5440 0.073 Uiso 1 1 calc R U
C6 C 0.9497(3) 0.46891(19) 0.56375(13) 0.0614(9) Uani 1 1 d . .
H6 H 0.9746 0.4541 0.5308 0.074 Uiso 1 1 calc R U
C7 C 0.9982(2) 0.51063(17) 0.60503(12) 0.0517(7) Uani 1 1 d . .
C8 C 1.0828(2) 0.53617(19) 0.60158(13) 0.0592(9) Uani 1 1 d . .
H8 H 1.1140 0.5248 0.5703 0.071 Uiso 1 1 calc R U
C9 C 1.1184(2) 0.57779(19) 0.64457(14) 0.0562(8) Uani 1 1 d . .
H9 H 1.1732 0.5944 0.6410 0.067 Uiso 1 1 calc R U
C10 C 1.07433(19) 0.59640(16) 0.69447(13) 0.0463(6) Uani 1 1 d . .
H10 H 1.0996 0.6251 0.7223 0.056 Uiso 1 1 calc R U
C11 C 0.99325(18) 0.57073(14) 0.70036(11) 0.0401(6) Uani 1 1 d . .
C12 C 0.95596(18) 0.52817(14) 0.65493(11) 0.0418(6) Uani 1 1 d . .
C13 C 0.74633(17) 0.67250(13) 0.90032(11) 0.0376(5) Uani 1 1 d . .
C14 C 0.67522(17) 0.63032(14) 0.87961(12) 0.0394(6) Uani 1 1 d . .
C15 C 0.59619(18) 0.65224(15) 0.90404(12) 0.0430(6) Uani 1 1 d . .
C16 C 0.50972(19) 0.63405(17) 0.89847(15) 0.0518(7) Uani 1 1 d . .
H16 H 0.4906 0.5992 0.8752 0.062 Uiso 1 1 calc R U
C17 C 0.4511(2) 0.67115(19) 0.93002(17) 0.0609(9) Uani 1 1 d . .
H17 H 0.3931 0.6597 0.9263 0.073 Uiso 1 1 calc R U
C18 C 0.4765(2) 0.72276(19) 0.96547(15) 0.0600(9) Uani 1 1 d . .
H18 H 0.4358 0.7449 0.9851 0.072 Uiso 1 1 calc R U
C19 C 0.5656(2) 0.74272(16) 0.97242(14) 0.0512(7) Uani 1 1 d . .
C20 C 0.6026(2) 0.79525(17) 1.00688(14) 0.0565(8) Uani 1 1 d . .
H20 H 0.5680 0.8203 1.0290 0.068 Uiso 1 1 calc R U
C21 C 0.6897(2) 0.80898(17) 1.00739(13) 0.0536(7) Uani 1 1 d . .
H21 H 0.7124 0.8427 1.0309 0.064 Uiso 1 1 calc R U
C22 C 0.7464(2) 0.77332(15) 0.97313(12) 0.0457(6) Uani 1 1 d . .
H22 H 0.8041 0.7849 0.9730 0.055 Uiso 1 1 calc R U
C23 C 0.71332(18) 0.72103(14) 0.94006(11) 0.0402(6) Uani 1 1 d . .
C24 C 0.62260(19) 0.70665(15) 0.94061(12) 0.0440(6) Uani 1 1 d . .
C25 C 0.56146(18) 0.42884(14) 0.54785(14) 0.0468(7) Uani 1 1 d . .
C26 C 0.60902(18) 0.48680(14) 0.54228(14) 0.0458(6) Uani 1 1 d . .
C27 C 0.64666(19) 0.49932(17) 0.49021(15) 0.0531(7) Uani 1 1 d . .
H27 H 0.6778 0.5372 0.4864 0.064 Uiso 1 1 calc R U
C28 C 0.6376(2) 0.45455(19) 0.44318(16) 0.0619(9) Uani 1 1 d . .
H28 H 0.6634 0.4628 0.4088 0.074 Uiso 1 1 calc R U
C29 C 0.5904(2) 0.39868(19) 0.44826(17) 0.0633(9) Uani 1 1 d . .
H29 H 0.5837 0.3697 0.4170 0.076 Uiso 1 1 calc R U
C30 C 0.5526(2) 0.38563(16) 0.50074(17) 0.0574(8) Uani 1 1 d . .
H30 H 0.5213 0.3478 0.5041 0.069 Uiso 1 1 calc R U
C31 C 0.6582(2) 0.58845(14) 0.58517(15) 0.0496(7) Uani 1 1 d . .
H31A H 0.6256 0.6152 0.5562 0.059 Uiso 1 1 calc R U
H31B H 0.7148 0.5809 0.5720 0.059 Uiso 1 1 calc R U
C32 C 0.66691(19) 0.62203(15) 0.64373(15) 0.0514(7) Uani 1 1 d . .
H32A H 0.6998 0.5951 0.6725 0.062 Uiso 1 1 calc R U
H32B H 0.6980 0.6622 0.6404 0.062 Uiso 1 1 calc R U
C33 C 0.5918(3) 0.67110(17) 0.71721(15) 0.0614(9) Uani 1 1 d . .
H33A H 0.6279 0.7087 0.7129 0.074 Uiso 1 1 calc R U
H33B H 0.6190 0.6446 0.7487 0.074 Uiso 1 1 calc R U
C34 C 0.5045(3) 0.69176(19) 0.73197(19) 0.0755(11) Uani 1 1 d . .
H34A H 0.5094 0.7162 0.7684 0.091 Uiso 1 1 calc R U
H34B H 0.4778 0.7191 0.7009 0.091 Uiso 1 1 calc R U
C35 C 0.3766(3) 0.6433(2) 0.76344(17) 0.0728(11) Uani 1 1 d . .
C36 C 0.3439(3) 0.7034(3) 0.7803(2) 0.0955(16) Uani 1 1 d . .
H36 H 0.3738 0.7411 0.7735 0.115 Uiso 1 1 calc R U
C37 C 0.2673(4) 0.7064(4) 0.8070(2) 0.109(2) Uani 1 1 d . .
H37 H 0.2462 0.7462 0.8179 0.131 Uiso 1 1 calc R U
C38 C 0.2229(3) 0.6518(4) 0.81746(19) 0.100(2) Uani 1 1 d . .
H38 H 0.1722 0.6549 0.8358 0.120 Uiso 1 1 calc R U
C39 C 0.2526(3) 0.5894(3) 0.8007(2) 0.102(2) Uani 1 1 d . .
H39 H 0.2214 0.5524 0.8075 0.122 Uiso 1 1 calc R U
C40 C 0.3312(2) 0.5860(3) 0.77358(17) 0.0812(14) Uani 1 1 d . .
C41 C 0.3181(3) 0.4694(3) 0.7577(2) 0.0893(15) Uani 1 1 d . .
H41A H 0.2675 0.4718 0.7296 0.107 Uiso 1 1 calc R U
H41B H 0.2991 0.4639 0.7967 0.107 Uiso 1 1 calc R U
C42 C 0.3738(3) 0.4131(2) 0.74311(19) 0.0782(12) Uani 1 1 d . .
H42A H 0.4266 0.4135 0.7692 0.094 Uiso 1 1 calc R U
H42B H 0.3437 0.3732 0.7496 0.094 Uiso 1 1 calc R U
C43 C 0.4488(2) 0.36143(17) 0.66973(18) 0.0640(9) Uani 1 1 d . .
H43A H 0.4184 0.3214 0.6755 0.077 Uiso 1 1 calc R U
H43B H 0.5010 0.3616 0.6964 0.077 Uiso 1 1 calc R U
C44 C 0.4724(2) 0.36477(15) 0.60698(16) 0.0571(8) Uani 1 1 d . .
H44A H 0.5033 0.3260 0.5974 0.068 Uiso 1 1 calc R U
H44B H 0.4207 0.3680 0.5801 0.068 Uiso 1 1 calc R U
C45 C 0.93580(19) 0.35688(15) 0.72141(13) 0.0473(7) Uani 1 1 d . .
C46 C 0.98482(19) 0.39351(15) 0.76514(13) 0.0464(6) Uani 1 1 d . .
C47 C 1.0705(2) 0.40839(18) 0.75729(17) 0.0607(9) Uani 1 1 d . .
H47 H 1.1034 0.4323 0.7856 0.073 Uiso 1 1 calc R U
C48 C 1.1072(3) 0.3871(2) 0.7065(2) 0.0767(11) Uani 1 1 d . .
H48 H 1.1645 0.3969 0.7016 0.092 Uiso 1 1 calc R U
C49 C 1.0589(3) 0.3519(2) 0.66360(18) 0.0732(11) Uani 1 1 d . .
H49 H 1.0834 0.3385 0.6300 0.088 Uiso 1 1 calc R U
C50 C 0.9732(2) 0.33647(18) 0.67108(15) 0.0575(8) Uani 1 1 d . .
H50 H 0.9408 0.3126 0.6425 0.069 Uiso 1 1 calc R U
C51 C 0.9868(2) 0.45158(14) 0.85783(13) 0.0478(7) Uani 1 1 d . .
H51A H 1.0060 0.4911 0.8404 0.057 Uiso 1 1 calc R U
H51B H 1.0370 0.4289 0.8757 0.057 Uiso 1 1 calc R U
C52 C 0.9263(2) 0.46722(13) 0.90406(13) 0.0475(7) Uani 1 1 d . .
H52A H 0.9548 0.4958 0.9334 0.057 Uiso 1 1 calc R U
H52B H 0.8755 0.4890 0.8860 0.057 Uiso 1 1 calc R U
C53 C 0.8453(2) 0.41970(14) 0.97746(13) 0.0462(6) Uani 1 1 d . .
H53A H 0.7933 0.4413 0.9611 0.055 Uiso 1 1 calc R U
H53B H 0.8740 0.4474 1.0074 0.055 Uiso 1 1 calc R U
C54 C 0.8219(2) 0.35604(15) 1.00479(12) 0.0467(6) Uani 1 1 d . .
H54A H 0.8737 0.3316 1.0166 0.056 Uiso 1 1 calc R U
H54B H 0.7915 0.3638 1.0394 0.056 Uiso 1 1 calc R U
C55 C 0.73905(17) 0.25943(14) 0.97708(13) 0.0417(6) Uani 1 1 d . .
C56 C 0.75855(19) 0.23093(16) 1.03218(14) 0.0485(7) Uani 1 1 d . .
H56 H 0.7945 0.2520 1.0608 0.058 Uiso 1 1 calc R U
C57 C 0.7235(2) 0.16973(16) 1.04429(16) 0.0549(8) Uani 1 1 d . .
H57 H 0.7371 0.1507 1.0809 0.066 Uiso 1 1 calc R U
C58 C 0.6695(2) 0.13823(16) 1.00251(17) 0.0571(8) Uani 1 1 d . .
H58 H 0.6455 0.0987 1.0113 0.068 Uiso 1 1 calc R U
C59 C 0.65056(19) 0.16598(15) 0.94631(16) 0.0506(7) Uani 1 1 d . .
H59 H 0.6148 0.1444 0.9179 0.061 Uiso 1 1 calc R U
C60 C 0.68563(17) 0.22614(13) 0.93324(13) 0.0416(6) Uani 1 1 d . .
C61 C 0.62195(19) 0.22378(15) 0.83202(14) 0.0493(7) Uani 1 1 d . .
H61A H 0.5639 0.2165 0.8428 0.059 Uiso 1 1 calc R U
H61B H 0.6477 0.1824 0.8245 0.059 Uiso 1 1 calc R U
C62 C 0.61987(18) 0.26611(15) 0.77787(14) 0.0499(7) Uani 1 1 d . .
H62A H 0.5817 0.2474 0.7464 0.060 Uiso 1 1 calc R U
H62B H 0.5981 0.3085 0.7866 0.060 Uiso 1 1 calc R U
C63 C 0.70756(19) 0.30818(15) 0.70591(12) 0.0483(7) Uani 1 1 d . .
H63A H 0.6882 0.3520 0.7119 0.058 Uiso 1 1 calc R U
H63B H 0.6693 0.2887 0.6749 0.058 Uiso 1 1 calc R U
C64 C 0.7980(2) 0.30898(16) 0.68830(12) 0.0486(7) Uani 1 1 d . .
H64A H 0.8191 0.2652 0.6851 0.058 Uiso 1 1 calc R U
H64B H 0.7994 0.3299 0.6504 0.058 Uiso 1 1 calc R U
C65 C 0.9971(3) 0.2830(2) 0.93123(17) 0.0700(11) Uani 1 1 d . .
C66 C 1.0707(3) 0.3163(2) 0.96291(18) 0.0796(12) Uani 1 1 d . .
H66A H 1.0539 0.3592 0.9728 0.119 Uiso 1 1 calc R U
H66B H 1.1175 0.3185 0.9383 0.119 Uiso 1 1 calc R U
H66C H 1.0889 0.2930 0.9982 0.119 Uiso 1 1 calc R U
C67 C 0.2466(4) 0.4537(3) 0.9350(2) 0.0946(15) Uani 1 1 d . .
C68 C 0.3020(6) 0.4393(5) 0.9822(4) 0.194(5) Uani 1 1 d . .
H68A H 0.3486 0.4698 0.9850 0.292 Uiso 1 1 calc R U
H68B H 0.3244 0.3966 0.9778 0.292 Uiso 1 1 calc R U
H68C H 0.2723 0.4413 1.0172 0.292 Uiso 1 1 calc R U
C69 C 0.2625(8) 0.2896(7) 0.8528(4) 0.245(7) Uani 1 1 d . U
H69A H 0.2397 0.3098 0.8168 0.367 Uiso 1 1 calc R U
H69B H 0.2402 0.3109 0.8856 0.367 Uiso 1 1 calc R U
H69C H 0.2457 0.2450 0.8524 0.367 Uiso 1 1 calc R U
C70 C 0.3773(13) 0.2953(4) 0.8595(4) 0.281(8) Uani 1 1 d . U
H70A H 0.4001 0.2593 0.8832 0.338 Uiso 1 1 calc R U
H70B H 0.3968 0.2901 0.8206 0.338 Uiso 1 1 calc R U
C71 C 0.5051(4) 0.3717(4) 0.8946(3) 0.131(3) Uani 1 1 d . U
H71A H 0.5258 0.3720 0.8558 0.157 Uiso 1 1 calc R U
H71B H 0.5322 0.3351 0.9154 0.157 Uiso 1 1 calc R U
C72 C 0.5403(8) 0.4310(5) 0.9255(4) 0.200(5) Uani 1 1 d . U
H72A H 0.5304 0.4287 0.9664 0.300 Uiso 1 1 calc R U
H72B H 0.5120 0.4683 0.9081 0.300 Uiso 1 1 calc R U
H72C H 0.6011 0.4339 0.9219 0.300 Uiso 1 1 calc R U
N1 N 0.91670(13) 0.60524(10) 0.79381(9) 0.0340(4) Uani 1 1 d . .
N2 N 0.79341(14) 0.53296(11) 0.76000(9) 0.0366(5) Uani 1 1 d . .
N3 N 0.82032(13) 0.65690(11) 0.87772(9) 0.0345(4) Uani 1 1 d . .
N4 N 0.69809(14) 0.58402(11) 0.84344(10) 0.0375(5) Uani 1 1 d . .
N5 N 0.9374(3) 0.25802(18) 0.9074(2) 0.1004(14) Uani 1 1 d . .
N6 N 0.2051(4) 0.4660(5) 0.8934(3) 0.196(4) Uani 1 1 d . .
O1 O 0.98096(11) 0.64944(9) 0.81453(8) 0.0370(4) Uani 1 1 d . .
O2 O 0.89190(11) 0.69763(9) 0.89110(8) 0.0366(4) Uani 1 1 d . .
O3 O 0.71918(12) 0.49601(10) 0.74308(8) 0.0428(4) Uani 1 1 d . .
O4 O 0.63140(11) 0.54288(9) 0.81927(9) 0.0422(4) Uani 1 1 d . .
O5 O 0.61390(13) 0.52710(9) 0.59110(9) 0.0465(5) Uani 1 1 d . .
O6 O 0.52662(13) 0.42116(9) 0.60133(10) 0.0489(5) Uani 1 1 d . .
O7 O 0.39496(15) 0.41544(12) 0.68307(11) 0.0603(6) Uani 1 1 d . .
O8 O 0.58358(14) 0.63503(10) 0.66329(9) 0.0501(5) Uani 1 1 d . .
O9 O 0.36804(15) 0.52796(15) 0.75553(12) 0.0735(7) Uani 1 1 d . .
O10 O 0.45211(17) 0.63440(14) 0.73831(12) 0.0694(7) Uani 1 1 d . .
O11 O 0.85173(13) 0.34401(10) 0.73278(8) 0.0461(5) Uani 1 1 d . .
O12 O 0.94150(13) 0.41165(10) 0.81292(9) 0.0452(5) Uani 1 1 d . .
O13 O 0.90123(13) 0.40825(8) 0.93190(8) 0.0412(4) Uani 1 1 d . .
O14 O 0.70525(12) 0.27156(10) 0.75973(9) 0.0454(4) Uani 1 1 d . .
O15 O 0.67302(12) 0.25717(9) 0.87919(9) 0.0439(4) Uani 1 1 d . .
O16 O 0.76717(12) 0.32003(9) 0.96111(8) 0.0434(4) Uani 1 1 d . .
O20 O 0.4175(5) 0.3586(3) 0.8868(2) 0.178(2) Uani 1 1 d . .
F1 F 1.03869(10) 0.71452(7) 0.89011(7) 0.0426(3) Uani 1 1 d . .
F2 F 0.99281(10) 0.61220(7) 0.91384(7) 0.0403(3) Uani 1 1 d . .
F3 F 0.59332(11) 0.44937(9) 0.76841(8) 0.0533(4) Uani 1 1 d . .
F4 F 0.71171(11) 0.44568(8) 0.83688(7) 0.0483(4) Uani 1 1 d . .
K1 K 0.80420(4) 0.33991(3) 0.84583(2) 0.04046(14) Uani 1 1 d . .
K2 K 0.50933(4) 0.52059(3) 0.68507(3) 0.05387(17) Uani 1 1 d . .
Co1 Co 0.80987(3) 0.59105(2) 0.82223(2) 0.03303(11) Uani 1 1 d . .
B1 B 0.97509(18) 0.66667(14) 0.87756(13) 0.0349(6) Uani 1 1 d . .
B2 B 0.6662(2) 0.48397(16) 0.79326(15) 0.0423(7) Uani 1 1 d . .

loop_
_atom_site_aniso_label
_atom_site_aniso_U_11
_atom_site_aniso_U_22
_atom_site_aniso_U_33
_atom_site_aniso_U_23
_atom_site_aniso_U_13
_atom_site_aniso_U_12
C1 0.0347(13) 0.0390(13) 0.0317(12) 0.0035(10) -0.0054(10) 0.0061(10)
C2 0.0386(13) 0.0378(13) 0.0330(12) -0.0001(10) -0.0058(10) 0.0056(10)
C3 0.0464(15) 0.0427(14) 0.0317(12) -0.0002(11) -0.0066(11) 0.0086(12)
C4 0.0530(17) 0.0517(17) 0.0428(15) -0.0066(13) -0.0096(13) 0.0072(14)
C5 0.074(2) 0.066(2) 0.0388(15) -0.0131(14) -0.0084(15) 0.0091(18)
C6 0.074(2) 0.076(2) 0.0343(14) -0.0070(14) 0.0029(14) 0.0170(19)
C7 0.0579(18) 0.0649(19) 0.0319(13) 0.0038(13) 0.0025(12) 0.0160(15)
C8 0.0568(19) 0.085(2) 0.0378(15) 0.0046(15) 0.0131(13) 0.0150(17)
C9 0.0464(17) 0.079(2) 0.0441(16) 0.0099(15) 0.0095(13) 0.0051(16)
C10 0.0419(15) 0.0581(18) 0.0384(14) 0.0057(12) 0.0013(11) 0.0029(13)
C11 0.0400(14) 0.0462(14) 0.0335(12) 0.0059(11) 0.0000(10) 0.0090(11)
C12 0.0438(15) 0.0493(15) 0.0313(12) 0.0037(11) -0.0010(11) 0.0115(12)
C13 0.0346(13) 0.0423(14) 0.0353(12) 0.0016(10) -0.0003(10) 0.0026(11)
C14 0.0328(13) 0.0439(14) 0.0410(13) 0.0000(11) 0.0017(10) 0.0023(11)
C15 0.0356(14) 0.0512(16) 0.0424(14) 0.0047(12) 0.0042(11) 0.0072(12)
C16 0.0364(15) 0.0602(19) 0.0589(18) 0.0009(15) 0.0050(13) 0.0047(13)
C17 0.0369(16) 0.077(2) 0.071(2) 0.0090(18) 0.0133(15) 0.0097(15)
C18 0.0498(18) 0.074(2) 0.0587(19) 0.0042(17) 0.0180(15) 0.0206(16)
C19 0.0505(17) 0.0579(18) 0.0469(15) 0.0055(14) 0.0134(13) 0.0148(14)
C20 0.069(2) 0.0581(19) 0.0441(15) -0.0008(14) 0.0150(14) 0.0196(16)
C21 0.067(2) 0.0536(17) 0.0406(14) -0.0031(13) 0.0046(14) 0.0108(15)
C22 0.0509(16) 0.0482(16) 0.0374(13) 0.0011(12) 0.0016(12) 0.0059(13)
C23 0.0414(14) 0.0442(14) 0.0350(12) 0.0044(11) 0.0028(11) 0.0072(11)
C24 0.0432(15) 0.0512(16) 0.0382(13) 0.0034(12) 0.0070(11) 0.0091(12)
C25 0.0357(14) 0.0398(14) 0.0628(18) 0.0046(13) -0.0072(12) 0.0026(11)
C26 0.0320(13) 0.0409(14) 0.0622(17) 0.0031(13) -0.0079(12) 0.0020(11)
C27 0.0387(15) 0.0555(18) 0.0640(19) 0.0092(15) -0.0020(13) 0.0014(13)
C28 0.0495(18) 0.074(2) 0.0609(19) 0.0019(17) -0.0017(15) 0.0122(17)
C29 0.056(2) 0.065(2) 0.066(2) -0.0099(17) -0.0064(16) 0.0118(17)
C30 0.0472(17) 0.0417(16) 0.080(2) -0.0042(15) -0.0141(16) 0.0043(13)
C31 0.0427(15) 0.0379(14) 0.0670(19) 0.0095(13) -0.0014(14) -0.0104(12)
C32 0.0424(15) 0.0394(15) 0.0691(19) 0.0108(14) -0.0125(14) -0.0107(12)
C33 0.079(2) 0.0491(18) 0.0531(18) 0.0001(14) -0.0095(17) -0.0133(17)
C34 0.105(3) 0.053(2) 0.068(2) -0.0080(18) 0.006(2) -0.002(2)
C35 0.059(2) 0.098(3) 0.059(2) -0.007(2) -0.0085(17) 0.010(2)
C36 0.096(3) 0.118(4) 0.071(3) -0.021(3) -0.002(2) 0.037(3)
C37 0.082(3) 0.161(6) 0.082(3) -0.027(4) 0.000(3) 0.037(4)
C38 0.053(2) 0.191(6) 0.055(2) -0.028(3) -0.0040(18) 0.036(3)
C39 0.042(2) 0.192(6) 0.070(3) -0.023(3) -0.0051(18) 0.001(3)
C40 0.0404(18) 0.150(5) 0.0514(19) -0.018(2) -0.0076(15) 0.020(2)
C41 0.051(2) 0.134(4) 0.084(3) -0.011(3) 0.015(2) -0.033(3)
C42 0.062(2) 0.097(3) 0.075(3) 0.016(2) 0.0028(19) -0.036(2)
C43 0.0559(19) 0.0474(17) 0.085(2) 0.0169(17) -0.0121(17) -0.0180(15)
C44 0.0536(18) 0.0379(15) 0.077(2) 0.0078(15) -0.0077(16) -0.0151(13)
C45 0.0447(15) 0.0494(16) 0.0467(15) 0.0084(13) -0.0018(12) -0.0005(13)
C46 0.0433(15) 0.0464(15) 0.0480(15) 0.0110(12) -0.0038(12) -0.0012(12)
C47 0.0469(18) 0.066(2) 0.068(2) 0.0104(17) -0.0013(15) -0.0091(15)
C48 0.056(2) 0.092(3) 0.083(3) 0.010(2) 0.014(2) -0.014(2)
C49 0.067(2) 0.088(3) 0.067(2) 0.002(2) 0.0233(19) -0.004(2)
C50 0.061(2) 0.064(2) 0.0485(17) 0.0021(15) 0.0064(15) -0.0020(16)
C51 0.0487(16) 0.0424(15) 0.0479(15) 0.0090(12) -0.0185(12) -0.0122(12)
C52 0.0579(17) 0.0326(13) 0.0478(15) 0.0036(11) -0.0177(13) -0.0070(12)
C53 0.0510(16) 0.0415(14) 0.0440(15) -0.0085(12) -0.0072(12) 0.0009(12)
C54 0.0461(16) 0.0533(17) 0.0394(14) -0.0040(12) -0.0031(12) -0.0030(13)
C55 0.0337(13) 0.0433(14) 0.0489(15) 0.0006(12) 0.0078(11) 0.0034(11)
C56 0.0402(15) 0.0550(17) 0.0516(16) 0.0076(13) 0.0109(12) 0.0065(13)
C57 0.0478(17) 0.0560(18) 0.0645(19) 0.0160(15) 0.0240(15) 0.0125(14)
C58 0.0479(17) 0.0440(16) 0.084(2) 0.0087(16) 0.0314(17) 0.0037(13)
C59 0.0386(15) 0.0420(15) 0.074(2) -0.0033(14) 0.0180(14) 0.0002(12)
C60 0.0310(13) 0.0398(14) 0.0551(16) -0.0018(12) 0.0104(11) 0.0034(11)
C61 0.0337(14) 0.0463(15) 0.0659(19) -0.0140(14) -0.0062(13) -0.0060(12)
C62 0.0359(14) 0.0495(16) 0.0606(18) -0.0144(14) -0.0150(13) -0.0020(12)
C63 0.0482(16) 0.0507(16) 0.0423(14) -0.0098(12) -0.0164(12) 0.0007(13)
C64 0.0549(17) 0.0524(17) 0.0361(13) -0.0067(12) -0.0095(12) 0.0004(14)
C65 0.087(3) 0.060(2) 0.061(2) 0.0006(17) -0.005(2) 0.032(2)
C66 0.069(2) 0.108(3) 0.059(2) 0.006(2) -0.0085(18) 0.028(2)
C67 0.098(4) 0.113(4) 0.073(3) 0.003(3) 0.008(3) 0.010(3)
C68 0.222(10) 0.219(10) 0.131(6) -0.050(6) -0.044(6) 0.144(8)
C69 0.285(14) 0.362(18) 0.092(5) 0.058(8) 0.040(7) -0.135(13)
C70 0.65(3) 0.093(5) 0.104(6) 0.036(5) 0.065(11) 0.112(10)
C71 0.094(4) 0.192(7) 0.115(5) 0.075(5) 0.054(4) 0.066(5)
C72 0.317(14) 0.160(8) 0.137(7) -0.015(6) 0.100(8) -0.064(9)
N1 0.0328(10) 0.0360(11) 0.0317(10) -0.0001(8) -0.0046(8) 0.0032(8)
N2 0.0314(11) 0.0395(11) 0.0371(11) -0.0017(9) -0.0066(8) 0.0017(9)
N3 0.0309(10) 0.0398(11) 0.0318(10) 0.0015(8) -0.0020(8) 0.0020(9)
N4 0.0332(11) 0.0381(11) 0.0397(11) -0.0023(9) -0.0042(9) 0.0005(9)
N5 0.111(3) 0.060(2) 0.123(3) -0.031(2) -0.030(3) 0.028(2)
N6 0.096(4) 0.384(13) 0.105(4) 0.019(6) -0.009(3) -0.052(6)
O1 0.0333(9) 0.0411(10) 0.0360(9) -0.0006(7) -0.0010(7) -0.0031(7)
O2 0.0332(9) 0.0361(9) 0.0393(9) -0.0014(7) -0.0033(7) 0.0001(7)
O3 0.0383(10) 0.0459(10) 0.0422(10) -0.0048(8) -0.0077(8) -0.0044(8)
O4 0.0294(9) 0.0426(10) 0.0532(11) -0.0038(8) -0.0040(8) -0.0021(7)
O5 0.0413(10) 0.0371(10) 0.0597(12) 0.0052(9) -0.0024(9) -0.0079(8)
O6 0.0439(11) 0.0338(9) 0.0671(13) 0.0045(9) -0.0043(9) -0.0082(8)
O7 0.0447(12) 0.0677(15) 0.0668(14) 0.0116(12) -0.0040(10) -0.0135(11)
O8 0.0514(12) 0.0421(11) 0.0537(11) 0.0013(9) -0.0115(9) -0.0032(9)
O9 0.0386(12) 0.102(2) 0.0795(17) -0.0071(15) 0.0038(11) -0.0099(13)
O10 0.0631(15) 0.0750(17) 0.0701(16) -0.0090(13) 0.0050(12) 0.0079(13)
O11 0.0435(11) 0.0534(12) 0.0397(10) -0.0064(9) -0.0059(8) -0.0041(9)
O12 0.0411(10) 0.0462(11) 0.0456(10) 0.0014(8) -0.0096(8) -0.0072(8)
O13 0.0474(11) 0.0309(9) 0.0427(10) 0.0021(7) -0.0091(8) -0.0023(8)
O14 0.0373(10) 0.0483(11) 0.0481(11) -0.0072(9) -0.0102(8) 0.0000(8)
O15 0.0375(10) 0.0403(10) 0.0525(11) -0.0052(8) -0.0039(8) -0.0059(8)
O16 0.0424(10) 0.0434(10) 0.0426(10) 0.0005(8) -0.0053(8) -0.0041(8)
O20 0.266(8) 0.149(5) 0.124(4) 0.019(4) 0.047(5) 0.018(5)
F1 0.0379(8) 0.0353(8) 0.0531(9) -0.0033(7) -0.0039(7) -0.0043(6)
F2 0.0425(8) 0.0351(7) 0.0409(8) 0.0038(6) -0.0094(6) 0.0008(6)
F3 0.0390(9) 0.0522(10) 0.0663(11) -0.0083(8) -0.0076(8) -0.0089(7)
F4 0.0446(9) 0.0450(9) 0.0537(9) 0.0072(7) -0.0038(7) 0.0023(7)
K1 0.0389(3) 0.0407(3) 0.0399(3) -0.0047(2) -0.0065(2) -0.0055(2)
K2 0.0489(4) 0.0463(3) 0.0664(4) 0.0056(3) 0.0052(3) -0.0057(3)
Co1 0.0286(2) 0.0374(2) 0.0323(2) -0.00107(16) -0.00191(15) 0.00274(16)
B1 0.0325(14) 0.0345(14) 0.0360(14) 0.0014(11) -0.0052(11) -0.0007(11)
B2 0.0351(15) 0.0406(16) 0.0489(17) -0.0016(13) -0.0083(13) -0.0028(12)

loop_
_atom_type_symbol
_atom_type_description
_atom_type_scat_dispersion_real
_atom_type_scat_dispersion_imag
_atom_type_scat_source
C C 0.0181 0.0091 'International Tables Vol C Tables 4.2.6.8 and 6.1.1.4'
H H 0.0000 0.0000 'International Tables Vol C Tables 4.2.6.8 and 6.1.1.4'
N N 0.0311 0.0180 'International Tables Vol C Tables 4.2.6.8 and 6.1.1.4'
O O 0.0492 0.0322 'International Tables Vol C Tables 4.2.6.8 and 6.1.1.4'
F F 0.0727 0.0534 'International Tables Vol C Tables 4.2.6.8 and 6.1.1.4'
K K 0.3868 1.0657 'International Tables Vol C Tables 4.2.6.8 and 6.1.1.4'
Co Co -2.3653 3.6143 'International Tables Vol C Tables 4.2.6.8 and 6.1.1.4'
B B 0.0090 0.0039 'International Tables Vol C Tables 4.2.6.8 and 6.1.1.4'

loop_
_geom_angle_atom_site_label_1
_geom_angle_atom_site_label_2
_geom_angle_atom_site_label_3
_geom_angle
N1 C1 C2 112.5(2)
N1 C1 C11 138.9(3)
C2 C1 C11 108.6(2)
N2 C2 C1 113.3(2)
N2 C2 C3 138.2(3)
C1 C2 C3 108.4(2)
C4 C3 C12 118.8(3)
C4 C3 C2 135.8(3)
C12 C3 C2 105.4(2)
C3 C4 C5 117.7(3)
C3 C4 H4 121.1
C5 C4 H4 121.1
C6 C5 C4 123.3(3)
C6 C5 H5 118.3
C4 C5 H5 118.3
C5 C6 C7 120.6(3)
C5 C6 H6 119.7
C7 C6 H6 119.7
C12 C7 C8 116.7(3)
C12 C7 C6 115.2(3)
C8 C7 C6 128.2(3)
C9 C8 C7 120.3(3)
C9 C8 H8 119.9
C7 C8 H8 119.9
C8 C9 C10 122.7(3)
C8 C9 H9 118.6
C10 C9 H9 118.6
C11 C10 C9 118.6(3)
C11 C10 H10 120.7
C9 C10 H10 120.7
C10 C11 C12 118.4(3)
C10 C11 C1 136.7(3)
C12 C11 C1 104.9(2)
C7 C12 C3 124.2(3)
C7 C12 C11 123.3(3)
C3 C12 C11 112.5(2)
N3 C13 C14 112.6(2)
N3 C13 C23 139.3(3)
C14 C13 C23 108.1(2)
N4 C14 C13 113.2(2)
N4 C14 C15 137.5(3)
C13 C14 C15 109.3(2)
C16 C15 C24 119.2(3)
C16 C15 C14 135.9(3)
C24 C15 C14 104.9(2)
C15 C16 C17 117.6(3)
C15 C16 H16 121.2
C17 C16 H16 121.2
C18 C17 C16 123.3(3)
C18 C17 H17 118.4
C16 C17 H17 118.4
C17 C18 C19 120.6(3)
C17 C18 H18 119.7
C19 C18 H18 119.7
C24 C19 C20 116.4(3)
C24 C19 C18 115.8(3)
C20 C19 C18 127.8(3)
C21 C20 C19 120.4(3)
C21 C20 H20 119.8
C19 C20 H20 119.8
C20 C21 C22 122.7(3)
C20 C21 H21 118.7
C22 C21 H21 118.7
C23 C22 C21 118.7(3)
C23 C22 H22 120.7
C21 C22 H22 120.7
C22 C23 C24 118.0(3)
C22 C23 C13 136.9(3)
C24 C23 C13 105.1(2)
C19 C24 C15 123.6(3)
C19 C24 C23 123.8(3)
C15 C24 C23 112.6(2)
O6 C25 C30 125.7(3)
O6 C25 C26 115.0(3)
C30 C25 C26 119.3(3)
O5 C26 C27 125.0(3)
O5 C26 C25 115.3(3)
C27 C26 C25 119.7(3)
C26 C27 C28 120.1(3)
C26 C27 H27 119.9
C28 C27 H27 119.9
C29 C28 C27 120.2(4)
C29 C28 H28 119.9
C27 C28 H28 119.9
C28 C29 C30 119.9(3)
C28 C29 H29 120.0
C30 C29 H29 120.0
C25 C30 C29 120.8(3)
C25 C30 H30 119.6
C29 C30 H30 119.6
O5 C31 C32 109.1(2)
O5 C31 H31A 109.9
C32 C31 H31A 109.9
O5 C31 H31B 109.9
C32 C31 H31B 109.9
H31A C31 H31B 108.3
O8 C32 C31 110.7(2)
O8 C32 K2 48.69(13)
C31 C32 K2 87.24(16)
O8 C32 H32A 109.5
C31 C32 H32A 109.5
K2 C32 H32A 79.0
O8 C32 H32B 109.5
C31 C32 H32B 109.5
K2 C32 H32B 157.3
H32A C32 H32B 108.1
O8 C33 C34 109.3(3)
O8 C33 K2 48.70(14)
C34 C33 K2 88.8(2)
O8 C33 H33A 109.8
C34 C33 H33A 109.8
K2 C33 H33A 156.7
O8 C33 H33B 109.8
C34 C33 H33B 109.8
K2 C33 H33B 76.8
H33A C33 H33B 108.3
O10 C34 C33 108.5(3)
O10 C34 H34A 110.0
C33 C34 H34A 110.0
O10 C34 H34B 110.0
C33 C34 H34B 110.0
H34A C34 H34B 108.4
O10 C35 C40 114.7(4)
O10 C35 C36 125.3(5)
C40 C35 C36 120.0(4)
C37 C36 C35 120.2(6)
C37 C36 H36 119.9
C35 C36 H36 119.9
C38 C37 C36 120.7(6)
C38 C37 H37 119.6
C36 C37 H37 119.6
C37 C38 C39 121.5(5)
C37 C38 H38 119.3
C39 C38 H38 119.3
C40 C39 C38 118.1(6)
C40 C39 H39 121.0
C38 C39 H39 121.0
O9 C40 C35 116.6(3)
O9 C40 C39 123.9(5)
C35 C40 C39 119.5(5)
O9 C41 C42 108.6(3)
O9 C41 H41A 110.0
C42 C41 H41A 110.0
O9 C41 H41B 110.0
C42 C41 H41B 110.0
H41A C41 H41B 108.3
O7 C42 C41 111.8(4)
O7 C42 K2 53.58(15)
C41 C42 K2 88.2(2)
O7 C42 H42A 109.3
C41 C42 H42A 109.3
K2 C42 H42A 73.4
O7 C42 H42B 109.3
C41 C42 H42B 109.3
K2 C42 H42B 160.1
H42A C42 H42B 107.9
O7 C43 C44 111.1(3)
O7 C43 K2 52.81(14)
C44 C43 K2 87.97(18)
O7 C43 H43A 109.4
C44 C43 H43A 109.4
K2 C43 H43A 159.8
O7 C43 H43B 109.4
C44 C43 H43B 109.4
K2 C43 H43B 74.1
H43A C43 H43B 108.0
O6 C44 C43 108.3(3)
O6 C44 H44A 110.0
C43 C44 H44A 110.0
O6 C44 H44B 110.0
C43 C44 H44B 110.0
H44A C44 H44B 108.4
O11 C45 C50 124.6(3)
O11 C45 C46 115.4(3)
C50 C45 C46 120.1(3)
O12 C46 C47 125.5(3)
O12 C46 C45 115.4(3)
C47 C46 C45 119.1(3)
C46 C47 C48 120.0(4)
C46 C47 H47 120.0
C48 C47 H47 120.0
C49 C48 C47 120.7(4)
C49 C48 H48 119.7
C47 C48 H48 119.7
C48 C49 C50 119.8(4)
C48 C49 H49 120.1
C50 C49 H49 120.1
C49 C50 C45 120.3(3)
C49 C50 H50 119.9
C45 C50 H50 119.9
O12 C51 C52 108.8(2)
O12 C51 H51A 109.9
C52 C51 H51A 109.9
O12 C51 H51B 109.9
C52 C51 H51B 109.9
H51A C51 H51B 108.3
O13 C52 C51 109.6(2)
O13 C52 K1 50.29(12)
C51 C52 K1 85.60(15)
O13 C52 H52A 109.7
C51 C52 H52A 109.7
K1 C52 H52A 159.2
O13 C52 H52B 109.7
C51 C52 H52B 109.7
K1 C52 H52B 78.1
H52A C52 H52B 108.2
O13 C53 C54 109.8(2)
O13 C53 K1 50.54(12)
C54 C53 K1 84.73(16)
O13 C53 H53A 109.7
C54 C53 H53A 109.7
K1 C53 H53A 78.7
O13 C53 H53B 109.7
C54 C53 H53B 109.7
K1 C53 H53B 159.7
H53A C53 H53B 108.2
O16 C54 C53 108.2(2)
O16 C54 H54A 110.1
C53 C54 H54A 110.1
O16 C54 H54B 110.1
C53 C54 H54B 110.1
H54A C54 H54B 108.4
O16 C55 C56 124.8(3)
O16 C55 C60 115.6(2)
C56 C55 C60 119.6(3)
C55 C56 C57 119.9(3)
C55 C56 H56 120.1
C57 C56 H56 120.1
C58 C57 C56 120.7(3)
C58 C57 H57 119.6
C56 C57 H57 119.6
C57 C58 C59 120.0(3)
C57 C58 H58 120.0
C59 C58 H58 120.0
C60 C59 C58 120.1(3)
C60 C59 H59 119.9
C58 C59 H59 119.9
O15 C60 C59 125.0(3)
O15 C60 C55 115.3(2)
C59 C60 C55 119.7(3)
O15 C61 C62 107.3(2)
O15 C61 H61A 110.2
C62 C61 H61A 110.2
O15 C61 H61B 110.2
C62 C61 H61B 110.2
H61A C61 H61B 108.5
O14 C62 C61 109.3(2)
O14 C62 K1 49.18(12)
C61 C62 K1 86.33(15)
O14 C62 H62A 109.8
C61 C62 H62A 109.8
K1 C62 H62A 158.1
O14 C62 H62B 109.8
C61 C62 H62B 109.8
K1 C62 H62B 78.4
H62A C62 H62B 108.3
O14 C63 C64 109.3(2)
O14 C63 K1 50.22(11)
C64 C63 K1 84.58(15)
O14 C63 H63A 109.8
C64 C63 H63A 109.8
K1 C63 H63A 78.9
O14 C63 H63B 109.8
C64 C63 H63B 109.8
K1 C63 H63B 159.5
H63A C63 H63B 108.3
O11 C64 C63 108.3(2)
O11 C64 H64A 110.0
C63 C64 H64A 110.0
O11 C64 H64B 110.0
C63 C64 H64B 110.0
H64A C64 H64B 108.4
N5 C65 C66 177.7(5)
C65 C66 H66A 109.5
C65 C66 H66B 109.5
H66A C66 H66B 109.5
C65 C66 H66C 109.5
H66A C66 H66C 109.5
H66B C66 H66C 109.5
N6 C67 C68 175.2(8)
C67 C68 H68A 109.5
C67 C68 H68B 109.5
H68A C68 H68B 109.5
C67 C68 H68C 109.5
H68A C68 H68C 109.5
H68B C68 H68C 109.5
C70 C69 H69A 109.5
C70 C69 H69B 109.5
H69A C69 H69B 109.5
C70 C69 H69C 109.5
H69A C69 H69C 109.5
H69B C69 H69C 109.5
O20 C70 C69 116.9(9)
O20 C70 H70A 108.1
C69 C70 H70A 108.1
O20 C70 H70B 108.1
C69 C70 H70B 108.1
H70A C70 H70B 107.3
O20 C71 C72 122.4(7)
O20 C71 H71A 106.7
C72 C71 H71A 106.7
O20 C71 H71B 106.7
C72 C71 H71B 106.7
H71A C71 H71B 106.6
C71 C72 H72A 109.5
C71 C72 H72B 109.5
H72A C72 H72B 109.5
C71 C72 H72C 109.5
H72A C72 H72C 109.5
H72B C72 H72C 109.5
C1 N1 O1 116.6(2)
C1 N1 Co1 114.77(17)
O1 N1 Co1 128.04(16)
C2 N2 O3 117.1(2)
C2 N2 Co1 114.50(18)
O3 N2 Co1 127.76(16)
C13 N3 O2 117.5(2)
C13 N3 Co1 114.42(17)
O2 N3 Co1 127.29(15)
C14 N4 O4 116.5(2)
C14 N4 Co1 114.50(18)
O4 N4 Co1 128.17(17)
C65 N5 K1 117.9(3)
N1 O1 B1 112.05(18)
N3 O2 B1 112.27(18)
N2 O3 B2 112.17(19)
N4 O4 B2 111.75(19)
C26 O5 C31 116.2(2)
C26 O5 K2 126.14(16)
C31 O5 K2 115.11(18)
C25 O6 C44 116.5(2)
C25 O6 K2 125.20(16)
C44 O6 K2 115.6(2)
C42 O7 C43 111.2(3)
C42 O7 K2 102.1(2)
C43 O7 K2 102.98(17)
C33 O8 C32 110.6(2)
C33 O8 K2 107.80(18)
C32 O8 K2 107.82(16)
C40 O9 C41 118.2(3)
C40 O9 K2 124.5(3)
C41 O9 K2 114.9(2)
C35 O10 C34 116.3(3)
C35 O10 K2 127.5(3)
C34 O10 K2 115.9(2)
C45 O11 C64 117.4(2)
C45 O11 K1 121.50(16)
C64 O11 K1 116.99(17)
C46 O12 C51 118.1(2)
C46 O12 K1 120.80(17)
C51 O12 K1 116.96(17)
C53 O13 C52 112.6(2)
C53 O13 K1 105.76(15)
C52 O13 K1 105.88(15)
C62 O14 C63 112.5(2)
C62 O14 K1 107.80(16)
C63 O14 K1 106.14(15)
C60 O15 C61 117.4(2)
C60 O15 K1 118.27(15)
C61 O15 K1 116.72(17)
C55 O16 C54 117.5(2)
C55 O16 K1 118.73(16)
C54 O16 K1 114.43(16)
C71 O20 C70 124.8(9)
B2 F3 K2 109.21(17)
B2 F4 K1 139.64(17)
F4 K1 O11 95.40(6)
F4 K1 O13 83.51(6)
O11 K1 O13 118.39(7)
F4 K1 O12 87.81(7)
O11 K1 O12 56.44(6)
O13 K1 O12 61.98(6)
F4 K1 O14 96.12(6)
O11 K1 O14 62.01(7)
O13 K1 O14 179.46(7)
O12 K1 O14 118.42(7)
F4 K1 O16 92.17(6)
O11 K1 O16 172.40(7)
O13 K1 O16 63.18(6)
O12 K1 O16 124.78(6)
O14 K1 O16 116.47(7)
F4 K1 O15 97.09(6)
O11 K1 O15 122.34(6)
O13 K1 O15 118.85(6)
O12 K1 O15 175.09(6)
O14 K1 O15 60.79(6)
O16 K1 O15 55.68(6)
F4 K1 N5 151.63(9)
O11 K1 N5 103.17(11)
O13 K1 N5 68.86(9)
O12 K1 N5 84.91(12)
O14 K1 N5 111.46(9)
O16 K1 N5 70.09(11)
O15 K1 N5 90.94(11)
F4 K1 C53 73.89(7)
O11 K1 C53 139.50(7)
O13 K1 C53 23.70(7)
O12 K1 C53 83.78(7)
O14 K1 C53 155.79(7)
O16 K1 C53 44.05(7)
O15 K1 C53 97.94(7)
N5 K1 C53 78.07(10)
F4 K1 C52 70.69(7)
O11 K1 C52 98.72(7)
O13 K1 C52 23.82(6)
O12 K1 C52 43.92(7)
O14 K1 C52 156.28(7)
O16 K1 C52 84.46(7)
O15 K1 C52 138.42(7)
N5 K1 C52 85.28(10)
C53 K1 C52 40.78(8)
F4 K1 C63 84.14(7)
O11 K1 C63 43.36(7)
O13 K1 C63 156.50(7)
O12 K1 C63 97.66(7)
O14 K1 C63 23.64(7)
O16 K1 C63 137.29(7)
O15 K1 C63 82.49(7)
N5 K1 C63 123.99(10)
C53 K1 C63 157.93(8)
C52 K1 C63 132.69(7)
F4 K1 C62 84.75(7)
O11 K1 C62 82.97(7)
O13 K1 C62 156.47(7)
O12 K1 C62 137.78(7)
O14 K1 C62 23.02(7)
O16 K1 C62 97.03(7)
O15 K1 C62 42.91(7)
N5 K1 C62 118.38(10)
C53 K1 C62 132.79(8)
C52 K1 C62 155.44(8)
C63 K1 C62 40.27(8)
F3 K2 O8 115.38(6)
F3 K2 O5 106.93(7)
O8 K2 O5 62.02(6)
F3 K2 O7 81.38(7)
O8 K2 O7 163.21(7)
O5 K2 O7 115.77(7)
F3 K2 O10 108.03(8)
O8 K2 O10 60.33(8)
O5 K2 O10 120.90(8)
O7 K2 O10 115.39(9)
F3 K2 O6 90.43(7)
O8 K2 O6 116.39(7)
O5 K2 O6 54.87(6)
O7 K2 O6 61.67(7)
O10 K2 O6 160.96(7)
F3 K2 O9 88.89(8)
O8 K2 O9 114.98(8)
O5 K2 O9 163.74(8)
O7 K2 O9 61.95(8)
O10 K2 O9 54.80(9)
O6 K2 O9 123.02(8)
F3 K2 B2 23.19(7)
O8 K2 B2 92.22(7)
O5 K2 B2 97.88(8)
O7 K2 B2 104.52(8)
O10 K2 B2 96.19(8)
O6 K2 B2 102.75(8)
O9 K2 B2 98.22(9)
F3 K2 C42 68.96(9)
O8 K2 C42 158.79(10)
O5 K2 C42 138.41(10)
O7 K2 C42 24.31(9)
O10 K2 C42 98.46(11)
O6 K2 C42 83.54(10)
O9 K2 C42 43.89(11)
B2 K2 C42 90.05(10)
F3 K2 C33 101.69(8)
O8 K2 C33 23.50(8)
O5 K2 C33 83.55(8)
O7 K2 C33 158.95(9)
O10 K2 C33 43.69(9)
O6 K2 C33 138.40(8)
O9 K2 C33 97.13(9)
B2 K2 C33 79.48(8)
C42 K2 C33 137.98(11)
F3 K2 C32 102.72(7)
O8 K2 C32 23.49(7)
O5 K2 C32 44.10(7)
O7 K2 C32 159.86(8)
O10 K2 C32 82.43(9)
O6 K2 C32 98.38(8)
O9 K2 C32 137.08(9)
B2 K2 C32 81.49(8)
C42 K2 C32 171.54(9)
C33 K2 C32 40.27(9)
F3 K2 C43 69.63(7)
O8 K2 C43 160.06(9)
O5 K2 C43 98.09(8)
O7 K2 C43 24.21(8)
O10 K2 C43 138.43(9)
O6 K2 C43 43.73(8)
O9 K2 C43 83.71(9)
B2 K2 C43 91.81(8)
C42 K2 C43 40.65(11)
C33 K2 C43 171.28(9)
C32 K2 C43 139.15(9)
N4 Co1 N3 84.59(10)
N4 Co1 N2 94.66(10)
N3 Co1 N2 172.73(9)
N4 Co1 N1 172.93(9)
N3 Co1 N1 95.50(10)
N2 Co1 N1 84.36(10)
F2 B1 F1 110.3(2)
F2 B1 O1 110.3(2)
F1 B1 O1 105.1(2)
F2 B1 O2 110.3(2)
F1 B1 O2 105.1(2)
O1 B1 O2 115.5(2)
F4 B2 F3 109.2(2)
F4 B2 O4 111.1(2)
F3 B2 O4 105.6(2)
F4 B2 O3 111.0(2)
F3 B2 O3 104.9(2)
O4 B2 O3 114.7(2)
F4 B2 K2 156.83(19)
F3 B2 K2 47.60(13)
O4 B2 K2 80.91(14)
O3 B2 K2 79.40(15)

loop_
_geom_bond_atom_site_label_1
_geom_bond_atom_site_label_2
_geom_bond_distance
C1 N1 1.339(3)
C1 C2 1.460(4)
C1 C11 1.475(4)
C2 N2 1.333(4)
C2 C3 1.467(4)
C3 C4 1.387(4)
C3 C12 1.440(4)
C4 C5 1.434(5)
C4 H4 0.9300
C5 C6 1.380(6)
C5 H5 0.9300
C6 C7 1.441(5)
C6 H6 0.9300
C7 C12 1.414(4)
C7 C8 1.427(5)
C8 C9 1.384(5)
C8 H8 0.9300
C9 C10 1.435(4)
C9 H9 0.9300
C10 C11 1.388(4)
C10 H10 0.9300
C11 C12 1.442(4)
C13 N3 1.344(3)
C13 C14 1.455(4)
C13 C23 1.478(4)
C14 N4 1.335(4)
C14 C15 1.468(4)
C15 C16 1.393(4)
C15 C24 1.440(4)
C16 C17 1.437(5)
C16 H16 0.9300
C17 C18 1.377(5)
C17 H17 0.9300
C18 C19 1.442(5)
C18 H18 0.9300
C19 C24 1.411(4)
C19 C20 1.433(5)
C20 C21 1.384(5)
C20 H20 0.9300
C21 C22 1.437(4)
C21 H21 0.9300
C22 C23 1.392(4)
C22 H22 0.9300
C23 C24 1.445(4)
C25 O6 1.389(4)
C25 C30 1.396(5)
C25 C26 1.423(4)
C26 O5 1.389(4)
C26 C27 1.396(5)
C27 C28 1.416(5)
C27 H27 0.9300
C28 C29 1.382(6)
C28 H28 0.9300
C29 C30 1.408(5)
C29 H29 0.9300
C30 H30 0.9300
C31 O5 1.459(3)
C31 C32 1.502(5)
C31 H31A 0.9700
C31 H31B 0.9700
C32 O8 1.436(4)
C32 K2 3.428(3)
C32 H32A 0.9700
C32 H32B 0.9700
C33 O8 1.435(4)
C33 C34 1.493(6)
C33 K2 3.428(4)
C33 H33A 0.9700
C33 H33B 0.9700
C34 O10 1.457(5)
C34 H34A 0.9700
C34 H34B 0.9700
C35 O10 1.367(5)
C35 C40 1.411(7)
C35 C36 1.412(6)
C36 C37 1.390(7)
C36 H36 0.9300
C37 C38 1.358(9)
C37 H37 0.9300
C38 C39 1.437(8)
C38 H38 0.9300
C39 C40 1.423(6)
C39 H39 0.9300
C40 O9 1.411(6)
C41 O9 1.444(5)
C41 C42 1.509(7)
C41 H41A 0.9700
C41 H41B 0.9700
C42 O7 1.439(5)
C42 K2 3.417(4)
C42 H42A 0.9700
C42 H42B 0.9700
C43 O7 1.448(5)
C43 C44 1.512(5)
C43 K2 3.440(4)
C43 H43A 0.9700
C43 H43B 0.9700
C44 O6 1.454(3)
C44 H44A 0.9700
C44 H44B 0.9700
C45 O11 1.383(4)
C45 C50 1.400(5)
C45 C46 1.420(4)
C46 O12 1.385(4)
C46 C47 1.397(5)
C47 C48 1.409(6)
C47 H47 0.9300
C48 C49 1.387(6)
C48 H48 0.9300
C49 C50 1.397(5)
C49 H49 0.9300
C50 H50 0.9300
C51 O12 1.449(3)
C51 C52 1.511(5)
C51 H51A 0.9700
C51 H51B 0.9700
C52 O13 1.448(3)
C52 K1 3.447(3)
C52 H52A 0.9700
C52 H52B 0.9700
C53 O13 1.436(4)
C53 C54 1.518(4)
C53 K1 3.437(3)
C53 H53A 0.9700
C53 H53B 0.9700
C54 O16 1.456(3)
C54 H54A 0.9700
C54 H54B 0.9700
C55 O16 1.390(3)
C55 C56 1.397(4)
C55 C60 1.420(4)
C56 C57 1.418(5)
C56 H56 0.9300
C57 C58 1.377(5)
C57 H57 0.9300
C58 C59 1.412(5)
C58 H58 0.9300
C59 C60 1.404(4)
C59 H59 0.9300
C60 O15 1.389(4)
C61 O15 1.454(3)
C61 C62 1.513(5)
C61 H61A 0.9700
C61 H61B 0.9700
C62 O14 1.432(4)
C62 K1 3.488(3)
C62 H62A 0.9700
C62 H62B 0.9700
C63 O14 1.447(4)
C63 C64 1.499(4)
C63 K1 3.466(3)
C63 H63A 0.9700
C63 H63B 0.9700
C64 O11 1.450(3)
C64 H64A 0.9700
C64 H64B 0.9700
C65 N5 1.156(6)
C65 C66 1.469(6)
C66 H66A 0.9600
C66 H66B 0.9600
C66 H66C 0.9600
C67 N6 1.129(7)
C67 C68 1.348(8)
C68 H68A 0.9600
C68 H68B 0.9600
C68 H68C 0.9600
C69 C70 1.783(18)
C69 H69A 0.9600
C69 H69B 0.9600
C69 H69C 0.9600
C70 O20 1.560(14)
C70 H70A 0.9700
C70 H70B 0.9700
C71 O20 1.386(9)
C71 C72 1.495(11)
C71 H71A 0.9700
C71 H71B 0.9700
C72 H72A 0.9600
C72 H72B 0.9600
C72 H72C 0.9600
N1 O1 1.406(3)
N1 Co1 1.863(2)
N2 O3 1.410(3)
N2 Co1 1.861(2)
N3 O2 1.409(3)
N3 Co1 1.859(2)
N4 O4 1.416(3)
N4 Co1 1.854(2)
N5 K1 2.936(4)
O1 B1 1.493(3)
O2 B1 1.503(3)
O3 B2 1.492(4)
O4 B2 1.482(4)
O5 K2 2.811(2)
O6 K2 2.840(2)
O7 K2 2.812(2)
O8 K2 2.705(2)
O9 K2 2.845(3)
O10 K2 2.834(3)
O11 K1 2.749(2)
O12 K1 2.764(2)
O13 K1 2.757(2)
O14 K1 2.773(2)
O15 K1 2.824(2)
O16 K1 2.775(2)
F1 B1 1.412(3)
F2 B1 1.412(3)
F3 B2 1.416(3)
F3 K2 2.655(2)
F4 B2 1.412(4)
F4 K1 2.6208(19)
K2 B2 3.396(3)

loop_
_geom_torsion_atom_site_label_1
_geom_torsion_atom_site_label_2
_geom_torsion_atom_site_label_3
_geom_torsion_atom_site_label_4
_geom_torsion
N1 C1 C2 N2 -1.7(3)
C11 C1 C2 N2 178.2(2)
N1 C1 C2 C3 176.6(2)
C11 C1 C2 C3 -3.4(3)
N2 C2 C3 C4 3.4(6)
C1 C2 C3 C4 -174.4(3)
N2 C2 C3 C12 -178.6(3)
C1 C2 C3 C12 3.7(3)
C12 C3 C4 C5 2.8(4)
C2 C3 C4 C5 -179.3(3)
C3 C4 C5 C6 0.9(5)
C4 C5 C6 C7 -3.8(6)
C5 C6 C7 C12 2.7(5)
C5 C6 C7 C8 -177.2(3)
C12 C7 C8 C9 -2.3(5)
C6 C7 C8 C9 177.6(3)
C7 C8 C9 C10 1.1(5)
C8 C9 C10 C11 1.1(5)
C9 C10 C11 C12 -2.0(4)
C9 C10 C11 C1 178.6(3)
N1 C1 C11 C10 1.1(6)
C2 C1 C11 C10 -178.9(3)
N1 C1 C11 C12 -178.3(3)
C2 C1 C11 C12 1.7(3)
C8 C7 C12 C3 -179.0(3)
C6 C7 C12 C3 1.1(4)
C8 C7 C12 C11 1.4(4)
C6 C7 C12 C11 -178.5(3)
C4 C3 C12 C7 -3.9(4)
C2 C3 C12 C7 177.6(3)
C4 C3 C12 C11 175.7(3)
C2 C3 C12 C11 -2.7(3)
C10 C11 C12 C7 0.8(4)
C1 C11 C12 C7 -179.7(3)
C10 C11 C12 C3 -178.9(2)
C1 C11 C12 C3 0.7(3)
N3 C13 C14 N4 1.3(3)
C23 C13 C14 N4 -179.6(2)
N3 C13 C14 C15 -177.4(2)
C23 C13 C14 C15 1.7(3)
N4 C14 C15 C16 -1.6(6)
C13 C14 C15 C16 176.6(3)
N4 C14 C15 C24 -179.8(3)
C13 C14 C15 C24 -1.6(3)
C24 C15 C16 C17 0.0(4)
C14 C15 C16 C17 -178.1(3)
C15 C16 C17 C18 -0.7(5)
C16 C17 C18 C19 0.4(6)
C17 C18 C19 C24 0.5(5)
C17 C18 C19 C20 179.4(3)
C24 C19 C20 C21 0.7(5)
C18 C19 C20 C21 -178.2(3)
C19 C20 C21 C22 1.6(5)
C20 C21 C22 C23 -2.9(5)
C21 C22 C23 C24 1.9(4)
C21 C22 C23 C13 -179.6(3)
N3 C13 C23 C22 -0.9(6)
C14 C13 C23 C22 -179.8(3)
N3 C13 C23 C24 177.7(3)
C14 C13 C23 C24 -1.2(3)
C20 C19 C24 C15 179.7(3)
C18 C19 C24 C15 -1.2(4)
C20 C19 C24 C23 -1.7(4)
C18 C19 C24 C23 177.3(3)
C16 C15 C24 C19 1.0(4)
C14 C15 C24 C19 179.6(3)
C16 C15 C24 C23 -177.7(3)
C14 C15 C24 C23 0.9(3)
C22 C23 C24 C19 0.4(4)
C13 C23 C24 C19 -178.5(3)
C22 C23 C24 C15 179.1(2)
C13 C23 C24 C15 0.2(3)
O6 C25 C26 O5 0.2(3)
C30 C25 C26 O5 179.5(2)
O6 C25 C26 C27 -179.9(2)
C30 C25 C26 C27 -0.6(4)
O5 C26 C27 C28 179.9(3)
C25 C26 C27 C28 0.0(4)
C26 C27 C28 C29 0.9(5)
C27 C28 C29 C30 -1.1(5)
O6 C25 C30 C29 179.6(3)
C26 C25 C30 C29 0.3(4)
C28 C29 C30 C25 0.5(5)
O5 C31 C32 O8 -61.0(3)
O5 C31 C32 K2 -17.4(2)
O8 C33 C34 O10 59.6(4)
K2 C33 C34 O10 14.6(3)
O10 C35 C36 C37 -178.2(4)
C40 C35 C36 C37 0.2(6)
C35 C36 C37 C38 0.1(8)
C36 C37 C38 C39 -0.8(8)
C37 C38 C39 C40 1.0(7)
O10 C35 C40 O9 -1.4(5)
C36 C35 C40 O9 -180.0(3)
O10 C35 C40 C39 178.6(3)
C36 C35 C40 C39 0.1(6)
C38 C39 C40 O9 179.4(4)
C38 C39 C40 C35 -0.6(6)
O9 C41 C42 O7 -66.6(4)
O9 C41 C42 K2 -17.2(3)
O7 C43 C44 O6 65.7(3)
K2 C43 C44 O6 17.2(2)
O11 C45 C46 O12 -0.4(4)
C50 C45 C46 O12 179.5(3)
O11 C45 C46 C47 179.7(3)
C50 C45 C46 C47 -0.4(5)
O12 C46 C47 C48 -179.9(3)
C45 C46 C47 C48 0.0(5)
C46 C47 C48 C49 0.5(6)
C47 C48 C49 C50 -0.8(7)
C48 C49 C50 C45 0.4(6)
O11 C45 C50 C49 -179.9(3)
C46 C45 C50 C49 0.1(5)
O12 C51 C52 O13 62.4(3)
O12 C51 C52 K1 17.39(19)
O13 C53 C54 O16 -68.3(3)
K1 C53 C54 O16 -23.7(2)
O16 C55 C56 C57 177.6(3)
C60 C55 C56 C57 -1.3(4)
C55 C56 C57 C58 -0.7(4)
C56 C57 C58 C59 1.9(4)
C57 C58 C59 C60 -1.0(4)
C58 C59 C60 O15 178.4(3)
C58 C59 C60 C55 -1.0(4)
O16 C55 C60 O15 3.6(3)
C56 C55 C60 O15 -177.3(2)
O16 C55 C60 C59 -176.8(2)
C56 C55 C60 C59 2.2(4)
O15 C61 C62 O14 65.0(3)
O15 C61 C62 K1 20.7(2)
O14 C63 C64 O11 -65.1(3)
K1 C63 C64 O11 -20.7(2)
C2 C1 N1 O1 -175.91(19)
C11 C1 N1 O1 4.1(4)
C2 C1 N1 Co1 -3.8(3)
C11 C1 N1 Co1 176.2(3)
C1 C2 N2 O3 177.8(2)
C3 C2 N2 O3 0.2(4)
C1 C2 N2 Co1 6.5(3)
C3 C2 N2 Co1 -171.2(3)
C14 C13 N3 O2 175.1(2)
C23 C13 N3 O2 -3.7(4)
C14 C13 N3 Co1 4.8(3)
C23 C13 N3 Co1 -174.0(3)
C13 C14 N4 O4 -177.1(2)
C15 C14 N4 O4 1.0(5)
C13 C14 N4 Co1 -6.7(3)
C15 C14 N4 Co1 171.4(3)
C1 N1 O1 B1 -164.6(2)
Co1 N1 O1 B1 24.5(3)
C13 N3 O2 B1 164.7(2)
Co1 N3 O2 B1 -26.3(3)
C2 N2 O3 B2 164.5(2)
Co1 N2 O3 B2 -25.5(3)
C14 N4 O4 B2 -164.9(2)
Co1 N4 O4 B2 26.2(3)
C27 C26 O5 C31 3.4(4)
C25 C26 O5 C31 -176.7(2)
C27 C26 O5 K2 164.3(2)
C25 C26 O5 K2 -15.8(3)
C32 C31 O5 C26 -173.2(2)
C32 C31 O5 K2 23.8(3)
C30 C25 O6 C44 -3.6(4)
C26 C25 O6 C44 175.7(2)
C30 C25 O6 K2 -164.1(2)
C26 C25 O6 K2 15.1(3)
C43 C44 O6 C25 174.2(3)
C43 C44 O6 K2 -23.4(3)
C41 C42 O7 C43 179.6(3)
K2 C42 O7 C43 109.3(2)
C41 C42 O7 K2 70.4(3)
C44 C43 O7 C42 -178.8(3)
K2 C43 O7 C42 -108.7(2)
C44 C43 O7 K2 -70.1(3)
C34 C33 O8 C32 172.1(3)
K2 C33 O8 C32 -117.6(2)
C34 C33 O8 K2 -70.2(3)
C31 C32 O8 C33 -176.0(2)
K2 C32 O8 C33 117.6(2)
C31 C32 O8 K2 66.4(2)
C35 C40 O9 C41 -171.7(4)
C39 C40 O9 C41 8.3(5)
C35 C40 O9 K2 -10.3(4)
C39 C40 O9 K2 169.7(3)
C42 C41 O9 C40 -173.7(3)
C42 C41 O9 K2 23.1(4)
C40 C35 O10 C34 -174.7(3)
C36 C35 O10 C34 3.8(6)
C40 C35 O10 K2 13.1(5)
C36 C35 O10 K2 -168.4(3)
C33 C34 O10 C35 167.0(3)
C33 C34 O10 K2 -19.8(4)
C50 C45 O11 C64 -2.4(4)
C46 C45 O11 C64 177.6(3)
C50 C45 O11 K1 154.2(3)
C46 C45 O11 K1 -25.9(3)
C63 C64 O11 C45 -172.6(2)
C63 C64 O11 K1 29.8(3)
C47 C46 O12 C51 2.6(4)
C45 C46 O12 C51 -177.3(2)
C47 C46 O12 K1 -153.9(3)
C45 C46 O12 K1 26.2(3)
C52 C51 O12 C46 177.9(2)
C52 C51 O12 K1 -24.6(3)
C54 C53 O13 C52 -179.8(2)
K1 C53 O13 C52 115.2(2)
C54 C53 O13 K1 65.0(2)
C51 C52 O13 C53 178.6(2)
K1 C52 O13 C53 -115.1(2)
C51 C52 O13 K1 -66.3(2)
C61 C62 O14 C63 176.4(2)
K1 C62 O14 C63 -116.7(2)
C61 C62 O14 K1 -66.9(2)
C64 C63 O14 C62 -177.3(2)
K1 C63 O14 C62 117.7(2)
C64 C63 O14 K1 65.1(2)
C59 C60 O15 C61 -2.2(4)
C55 C60 O15 C61 177.3(2)
C59 C60 O15 K1 -150.8(2)
C55 C60 O15 K1 28.7(3)
C62 C61 O15 C60 -178.3(2)
C62 C61 O15 K1 -29.2(3)
C56 C55 O16 C54 0.8(4)
C60 C55 O16 C54 179.8(2)
C56 C55 O16 K1 145.7(2)
C60 C55 O16 K1 -35.4(3)
C53 C54 O16 C55 179.3(2)
C53 C54 O16 K1 33.0(3)
C72 C71 O20 C70 -175.0(7)
C69 C70 O20 C71 -179.1(6)
C14 N4 Co1 N3 7.55(19)
O4 N4 Co1 N3 176.6(2)
C14 N4 Co1 N2 -165.19(19)
O4 N4 Co1 N2 3.8(2)
C13 N3 Co1 N4 -6.80(18)
O2 N3 Co1 N4 -176.04(19)
C13 N3 Co1 N1 166.10(18)
O2 N3 Co1 N1 -3.15(19)
C2 N2 Co1 N4 166.03(18)
O3 N2 Co1 N4 -4.2(2)
C2 N2 Co1 N1 -6.94(18)
O3 N2 Co1 N1 -177.1(2)
C1 N1 Co1 N3 -166.77(18)
O1 N1 Co1 N3 4.2(2)
C1 N1 Co1 N2 5.93(18)
O1 N1 Co1 N2 176.9(2)
N1 O1 B1 F2 65.6(3)
N1 O1 B1 F1 -175.55(18)
N1 O1 B1 O2 -60.3(3)
N3 O2 B1 F2 -64.4(2)
N3 O2 B1 F1 176.76(18)
N3 O2 B1 O1 61.5(3)
K1 F4 B2 F3 68.0(3)
K1 F4 B2 O4 -175.95(14)
K1 F4 B2 O3 -47.2(3)
K1 F4 B2 K2 66.1(6)
K2 F3 B2 F4 -179.00(17)
K2 F3 B2 O4 61.5(2)
K2 F3 B2 O3 -60.0(2)
N4 O4 B2 F4 64.6(3)
N4 O4 B2 F3 -177.1(2)
N4 O4 B2 O3 -62.2(3)
N4 O4 B2 K2 -136.02(17)
N2 O3 B2 F4 -64.8(3)
N2 O3 B2 F3 177.4(2)
N2 O3 B2 O4 62.1(3)
N2 O3 B2 K2 136.82(17)
